data_7115699
loop_
_publ_author_name
'Corey A. Sanz'
'Michael J. Ferguson'
'Robert McDonald'
'Brian O. Patrick'
'Robin G. Hicks'

_publ_section_title
;
 Classical and non-classical redox reactions of Pd(II) complexes
 containing redox-active ligands
;
_journal_name_full Chem.Commun.
_journal_page_first 11676
_journal_paper_doi 10.1039/C4cc04863F
_journal_volume 50
_journal_year 2014
_chemical_formula_moiety 'C26 H28 N4 O P'
_chemical_formula_sum 'C26 H28 N4 O P'
_chemical_formula_weight 443.49
_chemical_name_systematic
; 
 ? 
;
_space_group_IT_number 14
_symmetry_cell_setting monoclinic
_symmetry_space_group_name_Hall '-P 2ybc'
_symmetry_space_group_name_H-M 'P 1 21/c 1'
_atom_sites_solution_hydrogens geom
_atom_sites_solution_primary direct
_atom_sites_solution_secondary difmap
_audit_creation_method SHELXL-97
_cell_angle_alpha 90.00
_cell_angle_beta 94.2010(10)
_cell_angle_gamma 90.00
_cell_formula_units_Z 4
_cell_length_a 18.7336(14)
_cell_length_b 10.7020(8)
_cell_length_c 11.7743(9)
_cell_measurement_reflns_used 4600
_cell_measurement_temperature 173(2)
_cell_measurement_theta_max 22.61
_cell_measurement_theta_min 2.18
_cell_volume 2354.3(3)
_computing_cell_refinement 'Bruker SAINT'
_computing_data_collection 'Bruker APEX2'
_computing_data_reduction 'Bruker SAINT'
_computing_molecular_graphics 'Bruker SHELXTL'
_computing_publication_material 'Bruker SHELXTL'
_computing_structure_refinement 'SHELXL-97 (Sheldrick, 2008)'
_computing_structure_solution 'SHELXD (Schneider & Sheldrick, 2002)'
_diffrn_ambient_temperature 173(2)
_diffrn_measured_fraction_theta_full 1.000
_diffrn_measured_fraction_theta_max 1.000
_diffrn_measurement_device_type 'Bruker APEX-II CCD'
_diffrn_measurement_method '\w scans'
_diffrn_radiation_monochromator graphite
_diffrn_radiation_source 'fine-focus sealed tube'
_diffrn_radiation_type MoK\a
_diffrn_radiation_wavelength 0.71073
_diffrn_reflns_av_R_equivalents 0.0438
_diffrn_reflns_av_sigmaI/netI 0.0328
_diffrn_reflns_limit_h_max 22
_diffrn_reflns_limit_h_min -22
_diffrn_reflns_limit_k_max 12
_diffrn_reflns_limit_k_min -12
_diffrn_reflns_limit_l_max 14
_diffrn_reflns_limit_l_min -14
_diffrn_reflns_number 16432
_diffrn_reflns_theta_full 25.25
_diffrn_reflns_theta_max 25.25
_diffrn_reflns_theta_min 1.09
_exptl_absorpt_coefficient_mu 0.142
_exptl_absorpt_correction_T_max 0.9881
_exptl_absorpt_correction_T_min 0.9264
_exptl_absorpt_correction_type numerical
_exptl_absorpt_process_details 'SADABS (Sheldrick, 2008)'
_exptl_crystal_colour orange
_exptl_crystal_density_diffrn 1.251
_exptl_crystal_density_method 'not measured'
_exptl_crystal_description block
_exptl_crystal_F_000 940
_exptl_crystal_size_max 0.55
_exptl_crystal_size_mid 0.13
_exptl_crystal_size_min 0.08
_refine_diff_density_max 0.422
_refine_diff_density_min -0.337
_refine_diff_density_rms 0.052
_refine_ls_extinction_method none
_refine_ls_goodness_of_fit_ref 1.068
_refine_ls_hydrogen_treatment constr
_refine_ls_matrix_type full
_refine_ls_number_parameters 289
_refine_ls_number_reflns 4260
_refine_ls_number_restraints 0
_refine_ls_restrained_S_all 1.068
_refine_ls_R_factor_all 0.0616
_refine_ls_R_factor_gt 0.0428
_refine_ls_shift/su_max 0.000
_refine_ls_shift/su_mean 0.000
_refine_ls_structure_factor_coef Fsqd
_refine_ls_weighting_details 'calc w=1/[\s^2^(Fo^2^)+(0.0754P)^2^+0.6477P] where P=(Fo^2^+2Fc^2^)/3'
_refine_ls_weighting_scheme calc
_refine_ls_wR_factor_gt 0.1186
_refine_ls_wR_factor_ref 0.1390
_reflns_number_gt 3221
_reflns_number_total 4260
_reflns_threshold_expression I>2\s(I)
_cod_data_source_file c4cc04863f2.cif
_cod_data_source_block vic1274
_cod_original_sg_symbol_H-M P2(1)/c
_cod_database_code 7115699

loop_
_symmetry_equiv_pos_as_xyz
'x, y, z'
'-x, y+1/2, -z+1/2'
'-x, -y, -z'
'x, -y-1/2, z-1/2'

loop_
_atom_site_label
_atom_site_type_symbol
_atom_site_fract_x
_atom_site_fract_y
_atom_site_fract_z
_atom_site_U_iso_or_equiv
_atom_site_adp_type
_atom_site_occupancy
_atom_site_symmetry_multiplicity
_atom_site_calc_flag
_atom_site_refinement_flags
P P 0.33917(3) 0.25591(5) 0.15472(4) 0.02654(17) Uani 1 1 d .
O O 0.03342(9) 0.10418(18) 0.22812(17) 0.0553(5) Uani 1 1 d .
N1 N 0.11350(9) -0.02213(19) 0.14755(17) 0.0396(5) Uani 1 1 d .
N2 N 0.17720(9) -0.04016(18) 0.10145(16) 0.0344(5) Uani 1 1 d .
N3 N 0.19298(9) 0.18038(17) 0.10012(15) 0.0312(4) Uani 1 1 d .
N4 N 0.12919(9) 0.19152(18) 0.14872(16) 0.0367(5) Uani 1 1 d .
C1 C 0.08824(12) 0.0922(2) 0.1789(2) 0.0391(6) Uani 1 1 d .
C2 C 0.21317(11) 0.0639(2) 0.08134(17) 0.0277(5) Uani 1 1 d .
C3 C 0.10736(13) 0.3202(2) 0.1757(2) 0.0468(7) Uani 1 1 d .
H3 H 0.0560 0.3175 0.1936 0.056 Uiso 1 1 calc R
C4 C 0.15076(17) 0.3664(3) 0.2812(3) 0.0638(8) Uani 1 1 d .
H4A H 0.1449 0.3086 0.3444 0.077 Uiso 1 1 calc R
H4B H 0.1340 0.4497 0.3015 0.077 Uiso 1 1 calc R
H4C H 0.2014 0.3708 0.2659 0.077 Uiso 1 1 calc R
C5 C 0.11256(14) 0.4049(2) 0.0738(3) 0.0539(7) Uani 1 1 d .
H5A H 0.0800 0.3749 0.0107 0.065 Uiso 1 1 calc R
H5B H 0.1618 0.4044 0.0508 0.065 Uiso 1 1 calc R
H5C H 0.0992 0.4901 0.0940 0.065 Uiso 1 1 calc R
C6 C 0.07317(13) -0.1373(2) 0.1691(2) 0.0466(6) Uani 1 1 d .
H6 H 0.0272 -0.1130 0.2013 0.056 Uiso 1 1 calc R
C7 C 0.11345(19) -0.2179(4) 0.2523(3) 0.0905(13) Uani 1 1 d .
H7A H 0.1240 -0.1716 0.3233 0.109 Uiso 1 1 calc R
H7B H 0.1584 -0.2440 0.2216 0.109 Uiso 1 1 calc R
H7C H 0.0848 -0.2919 0.2673 0.109 Uiso 1 1 calc R
C8 C 0.0556(2) -0.2049(4) 0.0592(3) 0.1052(16) Uani 1 1 d .
H8A H 0.0303 -0.1483 0.0045 0.126 Uiso 1 1 calc R
H8B H 0.0251 -0.2770 0.0727 0.126 Uiso 1 1 calc R
H8C H 0.0999 -0.2337 0.0284 0.126 Uiso 1 1 calc R
C9 C 0.28277(10) 0.04456(19) 0.03182(17) 0.0257(5) Uani 1 1 d .
C10 C 0.34171(11) 0.12470(19) 0.05350(17) 0.0258(5) Uani 1 1 d .
C11 C 0.40437(11) 0.0973(2) 0.00053(18) 0.0299(5) Uani 1 1 d .
H11 H 0.4446 0.1507 0.0133 0.036 Uiso 1 1 calc R
C12 C 0.40932(12) -0.0051(2) -0.06961(18) 0.0323(5) Uani 1 1 d .
H12 H 0.4523 -0.0208 -0.1052 0.039 Uiso 1 1 calc R
C13 C 0.35172(12) -0.0844(2) -0.08795(18) 0.0315(5) Uani 1 1 d .
H13 H 0.3553 -0.1564 -0.1345 0.038 Uiso 1 1 calc R
C14 C 0.28895(11) -0.0591(2) -0.03854(18) 0.0303(5) Uani 1 1 d .
H14 H 0.2491 -0.1132 -0.0527 0.036 Uiso 1 1 calc R
C15 C 0.31405(10) 0.38724(19) 0.06093(17) 0.0262(5) Uani 1 1 d .
C16 C 0.29519(11) 0.3765(2) -0.05474(18) 0.0300(5) Uani 1 1 d .
H16 H 0.2972 0.2973 -0.0907 0.036 Uiso 1 1 calc R
C17 C 0.27337(12) 0.4808(2) -0.1184(2) 0.0364(5) Uani 1 1 d .
H17 H 0.2606 0.4722 -0.1976 0.044 Uiso 1 1 calc R
C18 C 0.27002(12) 0.5959(2) -0.0681(2) 0.0377(6) Uani 1 1 d .
H18 H 0.2551 0.6667 -0.1123 0.045 Uiso 1 1 calc R
C19 C 0.28841(12) 0.6085(2) 0.0475(2) 0.0386(6) Uani 1 1 d .
H19 H 0.2862 0.6881 0.0828 0.046 Uiso 1 1 calc R
C20 C 0.31004(12) 0.5051(2) 0.11113(19) 0.0348(5) Uani 1 1 d .
H20 H 0.3224 0.5142 0.1904 0.042 Uiso 1 1 calc R
C21 C 0.43475(11) 0.2881(2) 0.18813(18) 0.0282(5) Uani 1 1 d .
C22 C 0.47634(12) 0.3695(2) 0.1286(2) 0.0364(5) Uani 1 1 d .
H22 H 0.4561 0.4091 0.0616 0.044 Uiso 1 1 calc R
C23 C 0.54657(12) 0.3935(2) 0.1657(2) 0.0408(6) Uani 1 1 d .
H23 H 0.5742 0.4490 0.1238 0.049 Uiso 1 1 calc R
C24 C 0.57695(12) 0.3374(2) 0.2633(2) 0.0402(6) Uani 1 1 d .
H24 H 0.6250 0.3557 0.2896 0.048 Uiso 1 1 calc R
C25 C 0.53714(12) 0.2550(2) 0.3220(2) 0.0412(6) Uani 1 1 d .
H25 H 0.5580 0.2142 0.3880 0.049 Uiso 1 1 calc R
C26 C 0.46666(12) 0.2314(2) 0.28484(19) 0.0337(5) Uani 1 1 d .
H26 H 0.4395 0.1751 0.3266 0.040 Uiso 1 1 calc R

loop_
_atom_site_aniso_label
_atom_site_aniso_U_11
_atom_site_aniso_U_22
_atom_site_aniso_U_33
_atom_site_aniso_U_23
_atom_site_aniso_U_13
_atom_site_aniso_U_12
P 0.0255(3) 0.0276(3) 0.0267(3) 0.0005(2) 0.0028(2) -0.0012(2)
O 0.0332(10) 0.0627(12) 0.0733(13) 0.0011(10) 0.0261(9) -0.0009(9)
N1 0.0257(10) 0.0412(12) 0.0536(12) -0.0018(10) 0.0136(9) -0.0087(9)
N2 0.0269(10) 0.0351(11) 0.0421(11) -0.0017(9) 0.0097(8) -0.0075(8)
N3 0.0227(9) 0.0327(11) 0.0391(11) -0.0021(8) 0.0072(8) 0.0003(8)
N4 0.0251(10) 0.0375(11) 0.0486(12) -0.0048(9) 0.0113(8) 0.0006(8)
C1 0.0275(12) 0.0474(15) 0.0431(14) 0.0001(11) 0.0070(10) -0.0027(11)
C2 0.0243(11) 0.0302(12) 0.0286(11) 0.0002(9) 0.0027(8) -0.0022(9)
C3 0.0317(13) 0.0439(15) 0.0665(17) -0.0109(13) 0.0150(12) 0.0062(11)
C4 0.076(2) 0.0574(18) 0.0590(19) -0.0200(15) 0.0113(16) 0.0048(16)
C5 0.0394(15) 0.0417(15) 0.080(2) -0.0018(14) -0.0002(14) 0.0079(12)
C6 0.0309(13) 0.0486(15) 0.0613(17) 0.0049(13) 0.0099(12) -0.0169(12)
C7 0.071(2) 0.097(3) 0.100(3) 0.054(2) -0.019(2) -0.045(2)
C8 0.131(4) 0.099(3) 0.079(2) 0.018(2) -0.036(2) -0.078(3)
C9 0.0261(11) 0.0239(10) 0.0274(11) 0.0036(9) 0.0042(8) 0.0013(8)
C10 0.0260(11) 0.0242(11) 0.0274(11) 0.0054(9) 0.0030(8) 0.0015(8)
C11 0.0239(11) 0.0327(12) 0.0332(12) 0.0034(9) 0.0033(9) -0.0003(9)
C12 0.0290(12) 0.0348(12) 0.0339(12) 0.0023(10) 0.0084(9) 0.0063(10)
C13 0.0395(13) 0.0258(11) 0.0300(11) -0.0007(9) 0.0073(9) 0.0052(10)
C14 0.0314(12) 0.0276(11) 0.0322(12) 0.0011(9) 0.0046(9) -0.0022(9)
C15 0.0214(10) 0.0294(11) 0.0282(11) 0.0000(9) 0.0035(8) -0.0023(9)
C16 0.0284(11) 0.0309(12) 0.0306(12) -0.0017(9) 0.0023(9) -0.0019(9)
C17 0.0367(13) 0.0392(13) 0.0323(12) 0.0025(10) -0.0031(10) -0.0023(10)
C18 0.0340(13) 0.0309(13) 0.0471(14) 0.0074(11) -0.0041(10) 0.0003(10)
C19 0.0402(13) 0.0285(12) 0.0462(14) -0.0059(10) -0.0028(11) 0.0003(10)
C20 0.0383(13) 0.0319(12) 0.0331(12) -0.0048(10) -0.0046(10) -0.0013(10)
C21 0.0282(11) 0.0272(11) 0.0292(11) -0.0032(9) 0.0021(9) 0.0009(9)
C22 0.0305(12) 0.0355(13) 0.0426(13) 0.0076(11) -0.0014(10) -0.0030(10)
C23 0.0309(13) 0.0344(13) 0.0574(16) 0.0000(11) 0.0050(11) -0.0039(10)
C24 0.0259(12) 0.0411(14) 0.0527(15) -0.0153(12) -0.0029(11) 0.0030(10)
C25 0.0348(13) 0.0537(16) 0.0345(13) -0.0002(11) -0.0025(10) 0.0115(11)
C26 0.0322(12) 0.0369(13) 0.0324(12) 0.0029(10) 0.0040(9) 0.0029(10)

loop_
_atom_type_symbol
_atom_type_description
_atom_type_scat_dispersion_real
_atom_type_scat_dispersion_imag
_atom_type_scat_source
C C 0.0033 0.0016 'International Tables Vol C Tables 4.2.6.8 and 6.1.1.4'
H H 0.0000 0.0000 'International Tables Vol C Tables 4.2.6.8 and 6.1.1.4'
N N 0.0061 0.0033 'International Tables Vol C Tables 4.2.6.8 and 6.1.1.4'
O O 0.0106 0.0060 'International Tables Vol C Tables 4.2.6.8 and 6.1.1.4'
P P 0.1023 0.0942 'International Tables Vol C Tables 4.2.6.8 and 6.1.1.4'

loop_
_geom_angle_atom_site_label_1
_geom_angle_atom_site_label_2
_geom_angle_atom_site_label_3
_geom_angle
C15 P C21 100.89(9)
C15 P C10 102.28(9)
C21 P C10 102.12(9)
N2 N1 C1 124.32(18)
N2 N1 C6 115.12(19)
C1 N1 C6 120.46(18)
C2 N2 N1 114.99(18)
C2 N3 N4 114.85(17)
N3 N4 C1 124.26(19)
N3 N4 C3 115.81(18)
C1 N4 C3 119.80(18)
O C1 N1 122.7(2)
O C1 N4 123.1(2)
N1 C1 N4 114.22(19)
N3 C2 N2 127.03(19)
N3 C2 C9 117.82(18)
N2 C2 C9 115.14(18)
N4 C3 C5 110.6(2)
N4 C3 C4 109.9(2)
C5 C3 C4 113.1(2)
C7 C6 N1 111.1(2)
C7 C6 C8 111.2(3)
N1 C6 C8 109.7(2)
C14 C9 C10 119.65(19)
C14 C9 C2 117.30(18)
C10 C9 C2 123.05(18)
C11 C10 C9 117.64(19)
C11 C10 P 120.64(16)
C9 C10 P 121.62(15)
C12 C11 C10 121.9(2)
C13 C12 C11 119.82(19)
C14 C13 C12 119.7(2)
C13 C14 C9 121.2(2)
C16 C15 C20 118.2(2)
C16 C15 P 124.45(16)
C20 C15 P 117.26(16)
C15 C16 C17 120.5(2)
C18 C17 C16 120.7(2)
C17 C18 C19 119.8(2)
C20 C19 C18 119.8(2)
C19 C20 C15 121.1(2)
C26 C21 C22 117.6(2)
C26 C21 P 116.67(16)
C22 C21 P 125.60(17)
C23 C22 C21 120.9(2)
C22 C23 C24 120.5(2)
C25 C24 C23 119.5(2)
C24 C25 C26 119.9(2)
C25 C26 C21 121.6(2)

loop_
_geom_bond_atom_site_label_1
_geom_bond_atom_site_label_2
_geom_bond_distance
P C15 1.828(2)
P C21 1.838(2)
P C10 1.845(2)
O C1 1.222(3)
N1 N2 1.360(2)
N1 C1 1.372(3)
N1 C6 1.477(3)
N2 C2 1.331(3)
N3 C2 1.326(3)
N3 N4 1.368(2)
N4 C1 1.373(3)
N4 C3 1.478(3)
C2 C9 1.481(3)
C3 C5 1.512(4)
C3 C4 1.517(4)
C6 C7 1.472(4)
C6 C8 1.498(4)
C9 C14 1.394(3)
C9 C10 1.407(3)
C10 C11 1.400(3)
C11 C12 1.379(3)
C12 C13 1.378(3)
C13 C14 1.377(3)
C15 C16 1.386(3)
C15 C20 1.397(3)
C16 C17 1.389(3)
C17 C18 1.370(3)
C18 C19 1.386(3)
C19 C20 1.381(3)
C21 C26 1.386(3)
C21 C22 1.392(3)
C22 C23 1.380(3)
C23 C24 1.382(3)
C24 C25 1.374(3)
C25 C26 1.383(3)

loop_
_geom_torsion_atom_site_label_1
_geom_torsion_atom_site_label_2
_geom_torsion_atom_site_label_3
_geom_torsion_atom_site_label_4
_geom_torsion
C1 N1 N2 C2 -4.0(3)
C6 N1 N2 C2 179.5(2)
C2 N3 N4 C1 1.2(3)
C2 N3 N4 C3 177.0(2)
N2 N1 C1 O -174.2(2)
C6 N1 C1 O 2.1(4)
N2 N1 C1 N4 6.8(3)
C6 N1 C1 N4 -176.9(2)
N3 N4 C1 O 175.7(2)
C3 N4 C1 O 0.0(4)
N3 N4 C1 N1 -5.3(3)
C3 N4 C1 N1 179.0(2)
N4 N3 C2 N2 2.2(3)
N4 N3 C2 C9 -178.32(17)
N1 N2 C2 N3 -0.9(3)
N1 N2 C2 C9 179.62(17)
N3 N4 C3 C5 49.9(3)
C1 N4 C3 C5 -134.0(2)
N3 N4 C3 C4 -75.7(3)
C1 N4 C3 C4 100.4(3)
N2 N1 C6 C7 62.3(3)
C1 N1 C6 C7 -114.3(3)
N2 N1 C6 C8 -61.0(3)
C1 N1 C6 C8 122.3(3)
N3 C2 C9 C14 -148.5(2)
N2 C2 C9 C14 31.0(3)
N3 C2 C9 C10 32.0(3)
N2 C2 C9 C10 -148.4(2)
C14 C9 C10 C11 1.3(3)
C2 C9 C10 C11 -179.26(18)
C14 C9 C10 P -175.06(15)
C2 C9 C10 P 4.4(3)
C15 P C10 C11 88.01(18)
C21 P C10 C11 -16.15(19)
C15 P C10 C9 -95.79(18)
C21 P C10 C9 160.06(17)
C9 C10 C11 C12 -0.7(3)
P C10 C11 C12 175.63(16)
C10 C11 C12 C13 -0.8(3)
C11 C12 C13 C14 1.8(3)
C12 C13 C14 C9 -1.2(3)
C10 C9 C14 C13 -0.3(3)
C2 C9 C14 C13 -179.82(19)
C21 P C15 C16 111.22(18)
C10 P C15 C16 6.1(2)
C21 P C15 C20 -72.37(18)
C10 P C15 C20 -177.48(16)
C20 C15 C16 C17 0.4(3)
P C15 C16 C17 176.74(16)
C15 C16 C17 C18 -0.1(3)
C16 C17 C18 C19 -0.2(4)
C17 C18 C19 C20 0.1(4)
C18 C19 C20 C15 0.3(4)
C16 C15 C20 C19 -0.5(3)
P C15 C20 C19 -177.11(17)
C15 P C21 C26 159.92(17)
C10 P C21 C26 -94.84(17)
C15 P C21 C22 -16.2(2)
C10 P C21 C22 89.1(2)
C26 C21 C22 C23 -0.6(3)
P C21 C22 C23 175.43(18)
C21 C22 C23 C24 -0.3(4)
C22 C23 C24 C25 1.5(3)
C23 C24 C25 C26 -1.7(3)
C24 C25 C26 C21 0.8(3)
C22 C21 C26 C25 0.4(3)
P C21 C26 C25 -176.01(18)
